data_2229475
loop_
_publ_author_name
'Shaikh, Mahidansha M.'
'Maguire, Glenn E.M.'
'Kruger, Hendrik G.'
'du Toit, Karen'

_publ_section_title
;
 3-Benzyl-5,7-dimethoxychroman-4-ol
;
_journal_coeditor_code PB2047
_journal_issue 3
_journal_name_full 'Acta Crystallographica Section E'
_journal_page_first o703
_journal_paper_doi 10.1107/S1600536811002066
_journal_volume 67
_journal_year 2011
_chemical_formula_iupac 'C18 H20 O4'
_chemical_formula_moiety 'C18 H20 O4'
_chemical_formula_sum 'C18 H20 O4'
_chemical_formula_weight 300.34
_chemical_name_systematic
;
3-Benzyl-5,7-dimethoxychroman-4-ol
;
_space_group_IT_number 14
_symmetry_cell_setting monoclinic
_symmetry_space_group_name_Hall '-P 2ybc'
_symmetry_space_group_name_H-M 'P 1 21/c 1'
_atom_sites_solution_hydrogens geom
_atom_sites_solution_primary direct
_atom_sites_solution_secondary difmap
_audit_creation_method SHELXL-97
_cell_angle_alpha 90.00
_cell_angle_beta 107.072(7)
_cell_angle_gamma 90.00
_cell_formula_units_Z 4
_cell_length_a 9.870(5)
_cell_length_b 11.211(6)
_cell_length_c 14.603(7)
_cell_measurement_reflns_used 12055
_cell_measurement_temperature 100(2)
_cell_measurement_theta_max 28.47
_cell_measurement_theta_min 2.16
_cell_volume 1544.7(14)
_computing_cell_refinement 'SAINT (Bruker, 2006)'
_computing_data_collection 'APEX (Bruker, 2006)'
_computing_data_reduction 'SAINT (Bruker, 2006)'
_computing_molecular_graphics 'OLEX2 (Dolomanov <i>et al.</i>, 2009)'
_computing_publication_material 'SHELXL97 (Sheldrick, 2008)'
_computing_structure_refinement 'SHELXL97 (Sheldrick, 2008)'
_computing_structure_solution 'SHELXS97 (Sheldrick, 2008)'
_diffrn_ambient_temperature 100(2)
_diffrn_measured_fraction_theta_full 0.997
_diffrn_measured_fraction_theta_max 0.997
_diffrn_measurement_device_type 'Bruker Kappa DUO APEXII'
_diffrn_measurement_method '0.5\% \f scans and \w scans'
_diffrn_radiation_monochromator graphite
_diffrn_radiation_source 'fine-focus sealed tube'
_diffrn_radiation_type MoK\a
_diffrn_radiation_wavelength 0.71073
_diffrn_reflns_av_R_equivalents 0.0214
_diffrn_reflns_av_sigmaI/netI 0.0205
_diffrn_reflns_limit_h_max 13
_diffrn_reflns_limit_h_min -12
_diffrn_reflns_limit_k_max 14
_diffrn_reflns_limit_k_min -15
_diffrn_reflns_limit_l_max 9
_diffrn_reflns_limit_l_min -19
_diffrn_reflns_number 12055
_diffrn_reflns_theta_full 28.47
_diffrn_reflns_theta_max 28.47
_diffrn_reflns_theta_min 2.16
_diffrn_standards_decay_% 0
_exptl_absorpt_coefficient_mu 0.091
_exptl_absorpt_correction_type none
_exptl_crystal_colour colourless
_exptl_crystal_density_diffrn 1.292
_exptl_crystal_density_method 'not measured'
_exptl_crystal_description needle
_exptl_crystal_F_000 640
_exptl_crystal_size_max 0.37
_exptl_crystal_size_mid 0.24
_exptl_crystal_size_min 0.20
_refine_diff_density_max 0.380
_refine_diff_density_min -0.214
_refine_ls_extinction_coef none
_refine_ls_extinction_method none
_refine_ls_goodness_of_fit_ref 1.044
_refine_ls_hydrogen_treatment mixed
_refine_ls_matrix_type full
_refine_ls_number_parameters 203
_refine_ls_number_reflns 3882
_refine_ls_number_restraints 1
_refine_ls_restrained_S_all 1.045
_refine_ls_R_factor_all 0.0437
_refine_ls_R_factor_gt 0.0374
_refine_ls_shift/su_max 0.000
_refine_ls_shift/su_mean 0.000
_refine_ls_structure_factor_coef Fsqd
_refine_ls_weighting_details 'calc w=1/[\s^2^(Fo^2^)+(0.0499P)^2^+0.5109P] where P=(Fo^2^+2Fc^2^)/3'
_refine_ls_weighting_scheme calc
_refine_ls_wR_factor_gt 0.0956
_refine_ls_wR_factor_ref 0.1002
_reflns_number_gt 3369
_reflns_number_total 3882
_reflns_threshold_expression I>2sigma(I)
_cod_data_source_file pb2047.cif
_cod_data_source_block I
_cod_original_cell_volume 1544.6(13)
_cod_original_sg_symbol_H-M 'P 21/c'
_cod_database_code 2229475
_cod_database_fobs_code 2229475

loop_
_symmetry_equiv_pos_as_xyz
'x, y, z'
'-x, y+1/2, -z+1/2'
'-x, -y, -z'
'x, -y-1/2, z-1/2'

loop_
_atom_site_type_symbol
_atom_site_label
_atom_site_fract_x
_atom_site_fract_y
_atom_site_fract_z
_atom_site_U_iso_or_equiv
_atom_site_adp_type
_atom_site_calc_flag
_atom_site_refinement_flags
_atom_site_occupancy
_atom_site_disorder_assembly
_atom_site_disorder_group
O O1 -0.00588(8) -0.11619(7) 0.23516(5) 0.01815(17) Uani d . 1 . .
O O2 0.16950(8) 0.17225(7) 0.31067(5) 0.01963(17) Uani d D 1 . .
H H2O 0.1135(16) 0.2376(12) 0.2790(11) 0.046(5) Uiso d D 1 . .
O O3 -0.32946(8) 0.01390(7) -0.06048(5) 0.02129(18) Uani d . 1 . .
O O4 0.08477(8) 0.24224(7) 0.08733(5) 0.01719(16) Uani d . 1 . .
C C1 0.10969(11) -0.08620(10) 0.31876(7) 0.0177(2) Uani d . 1 . .
H H1A 0.1427 -0.1592 0.3569 0.021 Uiso calc R 1 . .
H H1B 0.0757 -0.0295 0.3591 0.021 Uiso calc R 1 . .
C C2 0.23245(10) -0.03074(9) 0.29118(7) 0.0150(2) Uani d . 1 . .
H H2 0.2580 -0.0855 0.2448 0.018 Uiso calc R 1 . .
C C3 0.18241(10) 0.08729(9) 0.23985(7) 0.01346(19) Uani d . 1 . .
H H3 0.2548 0.1163 0.2094 0.016 Uiso calc R 1 . .
C C4 0.04340(10) 0.06766(9) 0.16310(7) 0.01331(19) Uani d . 1 . .
C C5 -0.04198(10) -0.03082(9) 0.16389(7) 0.0144(2) Uani d . 1 . .
C C6 -0.16888(11) -0.05346(9) 0.09140(7) 0.0165(2) Uani d . 1 . .
H H6 -0.2252 -0.1213 0.0942 0.020 Uiso calc R 1 . .
C C7 -0.20927(10) 0.02633(10) 0.01570(7) 0.0162(2) Uani d . 1 . .
C C8 -0.12787(11) 0.12749(9) 0.01173(7) 0.0163(2) Uani d . 1 . .
H H8 -0.1576 0.1821 -0.0400 0.020 Uiso calc R 1 . .
C C9 -0.00293(10) 0.14667(9) 0.08470(7) 0.01417(19) Uani d . 1 . .
C C10 0.36316(11) -0.01853(10) 0.37985(7) 0.0185(2) Uani d . 1 . .
H H10A 0.3408 0.0374 0.4259 0.022 Uiso calc R 1 . .
H H10B 0.3851 -0.0972 0.4116 0.022 Uiso calc R 1 . .
C C11 0.49155(11) 0.02629(10) 0.35418(7) 0.0177(2) Uani d . 1 . .
C C12 0.58336(12) -0.05326(11) 0.32883(8) 0.0232(2) Uani d . 1 . .
H H12 0.5668 -0.1366 0.3300 0.028 Uiso calc R 1 . .
C C13 0.69930(12) -0.01154(14) 0.30172(9) 0.0313(3) Uani d . 1 . .
H H13 0.7614 -0.0666 0.2851 0.038 Uiso calc R 1 . .
C C14 0.72403(13) 0.11021(14) 0.29902(9) 0.0343(3) Uani d . 1 . .
H H14 0.8024 0.1387 0.2800 0.041 Uiso calc R 1 . .
C C15 0.63369(13) 0.18964(13) 0.32419(9) 0.0307(3) Uani d . 1 . .
H H15 0.6504 0.2730 0.3225 0.037 Uiso calc R 1 . .
C C16 0.51859(12) 0.14850(11) 0.35193(8) 0.0221(2) Uani d . 1 . .
H H16 0.4578 0.2040 0.3695 0.027 Uiso calc R 1 . .
C C17 -0.40947(12) -0.09390(11) -0.06520(8) 0.0237(2) Uani d . 1 . .
H H17A -0.4920 -0.0922 -0.1223 0.036 Uiso calc R 1 . .
H H17B -0.4413 -0.1006 -0.0079 0.036 Uiso calc R 1 . .
H H17C -0.3497 -0.1626 -0.0687 0.036 Uiso calc R 1 . .
C C18 0.05036(12) 0.31979(10) 0.00542(8) 0.0204(2) Uani d . 1 . .
H H18A 0.1204 0.3841 0.0158 0.031 Uiso calc R 1 . .
H H18B -0.0441 0.3540 -0.0037 0.031 Uiso calc R 1 . .
H H18C 0.0512 0.2742 -0.0516 0.031 Uiso calc R 1 . .

loop_
_atom_site_aniso_label
_atom_site_aniso_U_11
_atom_site_aniso_U_22
_atom_site_aniso_U_33
_atom_site_aniso_U_12
_atom_site_aniso_U_13
_atom_site_aniso_U_23
O1 0.0173(3) 0.0177(4) 0.0169(4) -0.0036(3) 0.0012(3) 0.0048(3)
O2 0.0239(4) 0.0178(4) 0.0151(3) 0.0049(3) 0.0025(3) -0.0040(3)
O3 0.0182(4) 0.0241(4) 0.0173(4) -0.0025(3) -0.0014(3) -0.0001(3)
O4 0.0204(4) 0.0153(4) 0.0148(3) -0.0021(3) 0.0037(3) 0.0037(3)
C1 0.0165(4) 0.0200(5) 0.0151(4) -0.0024(4) 0.0022(4) 0.0045(4)
C2 0.0148(4) 0.0150(5) 0.0150(4) 0.0008(4) 0.0043(4) 0.0013(4)
C3 0.0149(4) 0.0139(5) 0.0116(4) -0.0004(3) 0.0039(3) -0.0005(3)
C4 0.0143(4) 0.0144(5) 0.0116(4) 0.0012(4) 0.0043(3) -0.0006(3)
C5 0.0158(4) 0.0149(5) 0.0132(4) 0.0018(4) 0.0056(4) 0.0012(4)
C6 0.0154(4) 0.0171(5) 0.0172(5) -0.0016(4) 0.0053(4) -0.0005(4)
C7 0.0146(4) 0.0198(5) 0.0132(4) 0.0010(4) 0.0028(4) -0.0028(4)
C8 0.0189(5) 0.0169(5) 0.0125(4) 0.0023(4) 0.0038(4) 0.0016(4)
C9 0.0169(4) 0.0132(4) 0.0136(4) 0.0008(4) 0.0062(4) -0.0006(4)
C10 0.0165(5) 0.0206(5) 0.0169(5) 0.0002(4) 0.0025(4) 0.0045(4)
C11 0.0146(4) 0.0221(5) 0.0133(4) -0.0010(4) -0.0009(4) 0.0021(4)
C12 0.0199(5) 0.0253(6) 0.0217(5) 0.0031(4) 0.0020(4) 0.0013(4)
C13 0.0180(5) 0.0516(8) 0.0235(6) 0.0070(5) 0.0047(4) 0.0035(5)
C14 0.0173(5) 0.0596(9) 0.0227(6) -0.0095(6) 0.0006(4) 0.0103(6)
C15 0.0269(6) 0.0346(7) 0.0238(6) -0.0143(5) -0.0033(5) 0.0066(5)
C16 0.0212(5) 0.0226(6) 0.0187(5) -0.0031(4) -0.0003(4) 0.0004(4)
C17 0.0187(5) 0.0257(6) 0.0234(5) -0.0043(4) 0.0011(4) -0.0040(4)
C18 0.0269(5) 0.0175(5) 0.0169(5) -0.0009(4) 0.0066(4) 0.0051(4)

loop_
_atom_type_symbol
_atom_type_description
_atom_type_scat_dispersion_real
_atom_type_scat_dispersion_imag
_atom_type_scat_source
C C 0.0033 0.0016 'International Tables Vol C Tables 4.2.6.8 and 6.1.1.4'
H H 0.0000 0.0000 'International Tables Vol C Tables 4.2.6.8 and 6.1.1.4'
O O 0.0106 0.0060 'International Tables Vol C Tables 4.2.6.8 and 6.1.1.4'

loop_
_geom_angle_atom_site_label_1
_geom_angle_atom_site_label_2
_geom_angle_atom_site_label_3
_geom_angle_site_symmetry_1
_geom_angle_site_symmetry_3
_geom_angle
_geom_angle_publ_flag
C5 O1 C1 . . 116.13(8) ?
C3 O2 H2O . . 108.8(10) ?
C7 O3 C17 . . 117.16(9) ?
C9 O4 C18 . . 117.17(8) ?
O1 C1 C2 . . 111.41(9) ?
O1 C1 H1A . . 109.3 ?
C2 C1 H1A . . 109.3 ?
O1 C1 H1B . . 109.3 ?
C2 C1 H1B . . 109.3 ?
H1A C1 H1B . . 108.0 ?
C1 C2 C3 . . 108.44(8) ?
C1 C2 C10 . . 110.47(9) ?
C3 C2 C10 . . 113.88(9) ?
C1 C2 H2 . . 108.0 ?
C3 C2 H2 . . 108.0 ?
C10 C2 H2 . . 108.0 ?
O2 C3 C4 . . 112.14(8) ?
O2 C3 C2 . . 107.73(8) ?
C4 C3 C2 . . 109.25(8) ?
O2 C3 H3 . . 109.2 ?
C4 C3 H3 . . 109.2 ?
C2 C3 H3 . . 109.2 ?
C5 C4 C9 . . 116.84(9) ?
C5 C4 C3 . . 121.98(9) ?
C9 C4 C3 . . 121.13(9) ?
O1 C5 C4 . . 122.22(9) ?
O1 C5 C6 . . 114.71(9) ?
C4 C5 C6 . . 123.04(9) ?
C7 C6 C5 . . 117.91(10) ?
C7 C6 H6 . . 121.0 ?
C5 C6 H6 . . 121.0 ?
O3 C7 C6 . . 123.90(10) ?
O3 C7 C8 . . 114.69(9) ?
C6 C7 C8 . . 121.41(9) ?
C9 C8 C7 . . 118.96(9) ?
C9 C8 H8 . . 120.5 ?
C7 C8 H8 . . 120.5 ?
O4 C9 C8 . . 123.60(9) ?
O4 C9 C4 . . 114.56(9) ?
C8 C9 C4 . . 121.84(9) ?
C11 C10 C2 . . 112.17(9) ?
C11 C10 H10A . . 109.2 ?
C2 C10 H10A . . 109.2 ?
C11 C10 H10B . . 109.2 ?
C2 C10 H10B . . 109.2 ?
H10A C10 H10B . . 107.9 ?
C12 C11 C16 . . 118.44(11) ?
C12 C11 C10 . . 120.71(10) ?
C16 C11 C10 . . 120.81(10) ?
C11 C12 C13 . . 120.71(12) ?
C11 C12 H12 . . 119.6 ?
C13 C12 H12 . . 119.6 ?
C14 C13 C12 . . 120.16(12) ?
C14 C13 H13 . . 119.9 ?
C12 C13 H13 . . 119.9 ?
C15 C14 C13 . . 119.50(12) ?
C15 C14 H14 . . 120.3 ?
C13 C14 H14 . . 120.3 ?
C14 C15 C16 . . 120.57(13) ?
C14 C15 H15 . . 119.7 ?
C16 C15 H15 . . 119.7 ?
C15 C16 C11 . . 120.62(12) ?
C15 C16 H16 . . 119.7 ?
C11 C16 H16 . . 119.7 ?
O3 C17 H17A . . 109.5 ?
O3 C17 H17B . . 109.5 ?
H17A C17 H17B . . 109.5 ?
O3 C17 H17C . . 109.5 ?
H17A C17 H17C . . 109.5 ?
H17B C17 H17C . . 109.5 ?
O4 C18 H18A . . 109.5 ?
O4 C18 H18B . . 109.5 ?
H18A C18 H18B . . 109.5 ?
O4 C18 H18C . . 109.5 ?
H18A C18 H18C . . 109.5 ?
H18B C18 H18C . . 109.5 ?

loop_
_geom_bond_atom_site_label_1
_geom_bond_atom_site_label_2
_geom_bond_site_symmetry_2
_geom_bond_distance
_geom_bond_publ_flag
O1 C5 . 1.3815(13) ?
O1 C1 . 1.4445(13) ?
O2 C3 . 1.4389(13) ?
O2 H2O . 0.952(9) ?
O3 C7 . 1.3746(13) ?
O3 C17 . 1.4342(15) ?
O4 C9 . 1.3708(13) ?
O4 C18 . 1.4365(13) ?
C1 C2 . 1.5176(15) ?
C1 H1A . 0.9900 ?
C1 H1B . 0.9900 ?
C2 C3 . 1.5296(15) ?
C2 C10 . 1.5423(15) ?
C2 H2 . 1.0000 ?
C3 C4 . 1.5113(14) ?
C3 H3 . 1.0000 ?
C4 C5 . 1.3911(15) ?
C4 C9 . 1.4131(14) ?
C5 C6 . 1.4053(15) ?
C6 C7 . 1.3864(15) ?
C6 H6 . 0.9500 ?
C7 C8 . 1.4009(16) ?
C8 C9 . 1.3895(14) ?
C8 H8 . 0.9500 ?
C10 C11 . 1.5091(15) ?
C10 H10A . 0.9900 ?
C10 H10B . 0.9900 ?
C11 C12 . 1.3966(16) ?
C11 C16 . 1.3981(17) ?
C12 C13 . 1.3967(18) ?
C12 H12 . 0.9500 ?
C13 C14 . 1.389(2) ?
C13 H13 . 0.9500 ?
C14 C15 . 1.384(2) ?
C14 H14 . 0.9500 ?
C15 C16 . 1.3919(17) ?
C15 H15 . 0.9500 ?
C16 H16 . 0.9500 ?
C17 H17A . 0.9800 ?
C17 H17B . 0.9800 ?
C17 H17C . 0.9800 ?
C18 H18A . 0.9800 ?
C18 H18B . 0.9800 ?
C18 H18C . 0.9800 ?

loop_
_geom_hbond_atom_site_label_D
_geom_hbond_atom_site_label_H
_geom_hbond_atom_site_label_A
_geom_hbond_site_symmetry_A
_geom_hbond_distance_DH
_geom_hbond_distance_HA
_geom_hbond_distance_DA
_geom_hbond_angle_DHA
O2 H2O O1 2 0.952(9) 1.931(11) 2.8366(15) 158.2(15)

loop_
_geom_torsion_atom_site_label_1
_geom_torsion_atom_site_label_2
_geom_torsion_atom_site_label_3
_geom_torsion_atom_site_label_4
_geom_torsion_site_symmetry_1
_geom_torsion_site_symmetry_2
_geom_torsion_site_symmetry_3
_geom_torsion_site_symmetry_4
_geom_torsion
_geom_torsion_publ_flag
C5 O1 C1 C2 . . . . -44.61(12) ?
O1 C1 C2 C3 . . . . 63.83(11) ?
O1 C1 C2 C10 . . . . -170.72(8) ?
C1 C2 C3 O2 . . . . 73.15(10) ?
C10 C2 C3 O2 . . . . -50.27(11) ?
C1 C2 C3 C4 . . . . -48.90(11) ?
C10 C2 C3 C4 . . . . -172.32(8) ?
O2 C3 C4 C5 . . . . -100.13(11) ?
C2 C3 C4 C5 . . . . 19.23(12) ?
O2 C3 C4 C9 . . . . 82.51(11) ?
C2 C3 C4 C9 . . . . -158.13(9) ?
C1 O1 C5 C4 . . . . 12.11(13) ?
C1 O1 C5 C6 . . . . -169.70(9) ?
C9 C4 C5 O1 . . . . 178.06(9) ?
C3 C4 C5 O1 . . . . 0.59(14) ?
C9 C4 C5 C6 . . . . 0.02(14) ?
C3 C4 C5 C6 . . . . -177.45(9) ?
O1 C5 C6 C7 . . . . -177.79(9) ?
C4 C5 C6 C7 . . . . 0.38(15) ?
C17 O3 C7 C6 . . . . -5.93(14) ?
C17 O3 C7 C8 . . . . 173.97(9) ?
C5 C6 C7 O3 . . . . 178.97(9) ?
C5 C6 C7 C8 . . . . -0.92(15) ?
O3 C7 C8 C9 . . . . -178.85(9) ?
C6 C7 C8 C9 . . . . 1.05(15) ?
C18 O4 C9 C8 . . . . -5.74(14) ?
C18 O4 C9 C4 . . . . 174.43(8) ?
C7 C8 C9 O4 . . . . 179.55(9) ?
C7 C8 C9 C4 . . . . -0.63(15) ?
C5 C4 C9 O4 . . . . 179.95(8) ?
C3 C4 C9 O4 . . . . -2.56(13) ?
C5 C4 C9 C8 . . . . 0.11(14) ?
C3 C4 C9 C8 . . . . 177.60(9) ?
C1 C2 C10 C11 . . . . 175.01(9) ?
C3 C2 C10 C11 . . . . -62.68(12) ?
C2 C10 C11 C12 . . . . -88.26(12) ?
C2 C10 C11 C16 . . . . 89.45(12) ?
C16 C11 C12 C13 . . . . -0.11(16) ?
C10 C11 C12 C13 . . . . 177.66(10) ?
C11 C12 C13 C14 . . . . -0.46(17) ?
C12 C13 C14 C15 . . . . 0.56(18) ?
C13 C14 C15 C16 . . . . -0.10(18) ?
C14 C15 C16 C11 . . . . -0.48(17) ?
C12 C11 C16 C15 . . . . 0.57(16) ?
C10 C11 C16 C15 . . . . -177.19(10) ?
